data_4060523
loop_
_publ_author_name
'Liddle, Stephen T.'
'Arnold, Polly L.'

_publ_section_title
;
Synthesis of Heteroleptic Cerium(III) Anionic Amido-Tethered N-Heterocyclic 
Carbene Complexes
;
_journal_issue 11
_journal_name_full Organometallics
_journal_page_first 2597
_journal_page_last 2605
_journal_paper_doi 10.1021/om050061b
_journal_volume 24
_journal_year 2005
_chemical_formula_moiety 'C25 H60 Ce N5 Si4'
_chemical_formula_sum 'C25 H60 Ce N5 Si4'
_chemical_formula_weight 683.26
_space_group_IT_number 14
_symmetry_cell_setting monoclinic
_symmetry_space_group_name_Hall '-P 2ybc'
_symmetry_space_group_name_H-M 'P 1 21/c 1'
_atom_sites_solution_hydrogens geom
_atom_sites_solution_primary direct
_atom_sites_solution_secondary difmap
_audit_creation_method 'enCIFer editing of SHELXL97 CIF output'
_cell_angle_alpha 90.00
_cell_angle_beta 106.456(3)
_cell_angle_gamma 90.00
_cell_formula_units_Z 4
_cell_length_a 12.431(2)
_cell_length_b 16.307(3)
_cell_length_c 19.037(4)
_cell_measurement_reflns_used 12068
_cell_measurement_temperature 150(2)
_cell_measurement_theta_max 27.51
_cell_measurement_theta_min 2.23
_cell_volume 3701.2(12)
_computing_cell_refinement 'Bruker SAINT version 6.36a (Bruker, 2000)'
_computing_data_collection 'Bruker SMART version 5.625 (Bruker, 2001)'
_computing_data_reduction 'Bruker SAINT; Bruker SHELXTL (Bruker, 2001)'
_computing_molecular_graphics 'Bruker SHELXTL'
_computing_publication_material 'enCIFer(Allen et al.,2004);PLATON(Spek,2003)'
_computing_structure_refinement 'SHELXL-97 (Sheldrick, 1997)'
_computing_structure_solution 'Bruker SHELXTL'
_diffrn_ambient_temperature 150(2)
_diffrn_measured_fraction_theta_full 1.000
_diffrn_measured_fraction_theta_max 0.991
_diffrn_measurement_device_type 'Bruker SMART APEX CCD diffractometer'
_diffrn_measurement_method '\w rotation with narrow frames'
_diffrn_radiation_monochromator graphite
_diffrn_radiation_source 'normal-focus sealed tube'
_diffrn_radiation_type MoK\a
_diffrn_radiation_wavelength 0.71073
_diffrn_reflns_av_R_equivalents 0.0358
_diffrn_reflns_av_sigmaI/netI 0.0331
_diffrn_reflns_limit_h_max 16
_diffrn_reflns_limit_h_min -16
_diffrn_reflns_limit_k_max 21
_diffrn_reflns_limit_k_min -21
_diffrn_reflns_limit_l_max 24
_diffrn_reflns_limit_l_min -24
_diffrn_reflns_number 31911
_diffrn_reflns_theta_full 26.00
_diffrn_reflns_theta_max 27.66
_diffrn_reflns_theta_min 2.12
_diffrn_standards_decay_% 0
_diffrn_standards_interval_count .
_diffrn_standards_number 0
_exptl_absorpt_coefficient_mu 1.379
_exptl_absorpt_correction_T_max 0.5885
_exptl_absorpt_correction_T_min 0.5397
_exptl_absorpt_correction_type multi-scan
_exptl_absorpt_process_details '(SADABS; Bruker, 2001)'
_exptl_crystal_colour yellow
_exptl_crystal_density_diffrn 1.226
_exptl_crystal_density_method 'not measured'
_exptl_crystal_description block
_exptl_crystal_F_000 1436
_exptl_crystal_size_max 0.51
_exptl_crystal_size_mid 0.46
_exptl_crystal_size_min 0.43
_refine_diff_density_max 0.869
_refine_diff_density_min -0.480
_refine_diff_density_rms 0.077
_refine_ls_extinction_method none
_refine_ls_goodness_of_fit_ref 1.066
_refine_ls_hydrogen_treatment constr
_refine_ls_matrix_type full
_refine_ls_number_parameters 334
_refine_ls_number_reflns 8569
_refine_ls_number_restraints 0
_refine_ls_restrained_S_all 1.066
_refine_ls_R_factor_all 0.0342
_refine_ls_R_factor_gt 0.0289
_refine_ls_shift/su_max 0.001
_refine_ls_shift/su_mean 0.000
_refine_ls_structure_factor_coef Fsqd
_refine_ls_weighting_details 'calc w=1/[\s^2^(Fo^2^)+(0.0316P)^2^+1.1241P] where P=(Fo^2^+2Fc^2^)/3'
_refine_ls_weighting_scheme calc
_refine_ls_wR_factor_gt 0.0658
_refine_ls_wR_factor_ref 0.0680
_reflns_number_gt 7638
_reflns_number_total 8569
_reflns_threshold_expression I>2\s(I)
_cod_depositor_comments
;
The following automatic conversions were performed:
'_symmetry_cell_setting' value 'Monoclinic' changed to 'monoclinic'
according to '/home/saulius/struct/CIF-dictionaries/cif_core.dic'
dictionary named 'cif_core.dic' version 2.4.1 from 2010-06-29.

Automatic conversion script
Id: cif_fix_enum 1527 2010-12-29 10:47:43Z saulius 
;
_cod_original_sg_symbol_H-M 'P 21/c'
_cod_database_code 4060523

loop_
_symmetry_equiv_pos_as_xyz
'x, y, z'
'-x, y+1/2, -z+1/2'
'-x, -y, -z'
'x, -y-1/2, z-1/2'

loop_
_atom_site_label
_atom_site_type_symbol
_atom_site_fract_x
_atom_site_fract_y
_atom_site_fract_z
_atom_site_U_iso_or_equiv
_atom_site_adp_type
_atom_site_occupancy
_atom_site_symmetry_multiplicity
_atom_site_calc_flag
_atom_site_refinement_flags
_atom_site_disorder_assembly
_atom_site_disorder_group
Ce1 Ce 0.790124(9) 0.807242(7) 0.094023(6) 0.02038(4) Uani 1 1 d . . .
C1 C 0.73394(18) 0.93759(13) 0.16086(11) 0.0247(4) Uani 1 1 d . . .
N1 N 0.77978(15) 0.90365(10) 0.00575(9) 0.0241(4) Uani 1 1 d . . .
N2 N 0.73461(16) 1.01363(11) 0.13169(10) 0.0263(4) Uani 1 1 d . . .
N3 N 0.67869(16) 0.94903(11) 0.21234(9) 0.0270(4) Uani 1 1 d . . .
C2 C 0.6805(2) 1.07001(14) 0.16321(13) 0.0353(5) Uani 1 1 d . . .
H2A H 0.6702 1.1266 0.1514 0.042 Uiso 1 1 calc R . .
C3 C 0.6452(2) 1.02975(15) 0.21394(13) 0.0349(5) Uani 1 1 d . . .
H3A H 0.6049 1.0523 0.2450 0.042 Uiso 1 1 calc R . .
C4 C 0.6604(2) 0.88608(14) 0.26452(12) 0.0311(5) Uani 1 1 d . . .
C5 C 0.7120(3) 0.80521(14) 0.25085(15) 0.0408(6) Uani 1 1 d . . .
H5A H 0.6730 0.7852 0.2017 0.061 Uiso 1 1 calc R . .
H5B H 0.7048 0.7648 0.2874 0.061 Uiso 1 1 calc R . .
H5C H 0.7916 0.8135 0.2547 0.061 Uiso 1 1 calc R . .
C6 C 0.5342(2) 0.87532(19) 0.25227(15) 0.0454(7) Uani 1 1 d . . .
H6A H 0.4990 0.8588 0.2014 0.068 Uiso 1 1 calc R . .
H6B H 0.5016 0.9273 0.2621 0.068 Uiso 1 1 calc R . .
H6C H 0.5211 0.8329 0.2854 0.068 Uiso 1 1 calc R . .
C7 C 0.7168(3) 0.91592(17) 0.34225(13) 0.0451(7) Uani 1 1 d . . .
H7A H 0.7969 0.9246 0.3484 0.068 Uiso 1 1 calc R . .
H7B H 0.7072 0.8747 0.3775 0.068 Uiso 1 1 calc R . .
H7C H 0.6824 0.9676 0.3508 0.068 Uiso 1 1 calc R . .
C8 C 0.7906(2) 1.03819(14) 0.07645(12) 0.0318(5) Uani 1 1 d . . .
H8A H 0.8466 1.0811 0.0979 0.038 Uiso 1 1 calc R . .
H8B H 0.7340 1.0630 0.0344 0.038 Uiso 1 1 calc R . .
C9 C 0.84968(18) 0.96855(13) 0.04790(12) 0.0272(5) Uani 1 1 d . . .
H9A H 0.8932 0.9932 0.0170 0.033 Uiso 1 1 calc R . .
H9B H 0.9042 0.9429 0.0905 0.033 Uiso 1 1 calc R . .
C10 C 0.74026(19) 0.91646(14) -0.07409(11) 0.0285(5) Uani 1 1 d . . .
C11 C 0.8379(2) 0.91676(19) -0.10865(14) 0.0469(7) Uani 1 1 d . . .
H11A H 0.8777 0.8642 -0.0989 0.070 Uiso 1 1 calc R . .
H11B H 0.8897 0.9614 -0.0875 0.070 Uiso 1 1 calc R . .
H11C H 0.8086 0.9248 -0.1617 0.070 Uiso 1 1 calc R . .
C12 C 0.6627(2) 0.84495(15) -0.10594(13) 0.0379(6) Uani 1 1 d . . .
H12A H 0.7023 0.7931 -0.0906 0.057 Uiso 1 1 calc R . .
H12B H 0.6399 0.8484 -0.1595 0.057 Uiso 1 1 calc R . .
H12C H 0.5961 0.8473 -0.0882 0.057 Uiso 1 1 calc R . .
C13 C 0.6719(2) 0.99530(15) -0.09642(13) 0.0387(6) Uani 1 1 d . . .
H13A H 0.6106 0.9965 -0.0735 0.058 Uiso 1 1 calc R . .
H13B H 0.6409 0.9968 -0.1498 0.058 Uiso 1 1 calc R . .
H13C H 0.7207 1.0430 -0.0802 0.058 Uiso 1 1 calc R . .
N4 N 0.65062(15) 0.69998(10) 0.07616(10) 0.0258(4) Uani 1 1 d . . .
Si1 Si 0.51562(5) 0.72786(4) 0.03468(4) 0.03197(15) Uani 1 1 d . . .
C14 C 0.5051(2) 0.84328(16) 0.03277(14) 0.0381(6) Uani 1 1 d . . .
H14A H 0.5662 0.8663 0.0158 0.057 Uiso 1 1 calc R . .
H14B H 0.5110 0.8636 0.0821 0.057 Uiso 1 1 calc R . .
H14C H 0.4329 0.8599 -0.0006 0.057 Uiso 1 1 calc R . .
C15 C 0.4613(3) 0.68989(17) -0.06187(16) 0.0512(8) Uani 1 1 d . . .
H15A H 0.4639 0.6298 -0.0622 0.077 Uiso 1 1 calc R . .
H15B H 0.5080 0.7117 -0.0913 0.077 Uiso 1 1 calc R . .
H15C H 0.3837 0.7083 -0.0826 0.077 Uiso 1 1 calc R . .
C16 C 0.4106(2) 0.69326(19) 0.0827(2) 0.0589(9) Uani 1 1 d . . .
H16A H 0.4000 0.6338 0.0771 0.088 Uiso 1 1 calc R . .
H16B H 0.3389 0.7210 0.0613 0.088 Uiso 1 1 calc R . .
H16C H 0.4381 0.7069 0.1349 0.088 Uiso 1 1 calc R . .
Si2 Si 0.69216(5) 0.60480(4) 0.11124(4) 0.02919(14) Uani 1 1 d . . .
C17 C 0.6038(3) 0.55744(18) 0.16632(16) 0.0511(7) Uani 1 1 d . . .
H17A H 0.5312 0.5409 0.1334 0.077 Uiso 1 1 calc R . .
H17B H 0.5920 0.5976 0.2017 0.077 Uiso 1 1 calc R . .
H17C H 0.6424 0.5092 0.1925 0.077 Uiso 1 1 calc R . .
C18 C 0.6961(3) 0.52662(16) 0.03988(16) 0.0500(7) Uani 1 1 d . . .
H18A H 0.7501 0.5438 0.0140 0.075 Uiso 1 1 calc R . .
H18B H 0.6214 0.5218 0.0049 0.075 Uiso 1 1 calc R . .
H18C H 0.7187 0.4735 0.0634 0.075 Uiso 1 1 calc R . .
C19 C 0.8357(2) 0.61309(16) 0.17770(14) 0.0401(6) Uani 1 1 d . . .
H19A H 0.8886 0.6334 0.1521 0.060 Uiso 1 1 calc R . .
H19B H 0.8599 0.5590 0.1986 0.060 Uiso 1 1 calc R . .
H19C H 0.8334 0.6513 0.2170 0.060 Uiso 1 1 calc R . .
N5 N 0.98832(15) 0.78347(12) 0.14175(10) 0.0290(4) Uani 1 1 d . . .
Si3 Si 1.03780(5) 0.73349(4) 0.07885(4) 0.03150(15) Uani 1 1 d . . .
C20 C 0.9147(2) 0.69571(15) 0.00251(15) 0.0379(6) Uani 1 1 d . . .
H20A H 0.9422 0.6637 -0.0324 0.057 Uiso 1 1 calc R . .
H20B H 0.8715 0.7427 -0.0227 0.057 Uiso 1 1 calc R . .
H20C H 0.8666 0.6612 0.0230 0.057 Uiso 1 1 calc R . .
C21 C 1.1250(2) 0.64019(17) 0.11459(17) 0.0502(7) Uani 1 1 d . . .
H21A H 1.1513 0.6159 0.0753 0.075 Uiso 1 1 calc R . .
H21B H 1.0795 0.6000 0.1318 0.075 Uiso 1 1 calc R . .
H21C H 1.1897 0.6560 0.1553 0.075 Uiso 1 1 calc R . .
C22 C 1.1177(2) 0.80183(17) 0.03224(17) 0.0459(7) Uani 1 1 d . . .
H22A H 1.1346 0.7719 -0.0080 0.069 Uiso 1 1 calc R . .
H22B H 1.1879 0.8191 0.0676 0.069 Uiso 1 1 calc R . .
H22C H 1.0724 0.8503 0.0128 0.069 Uiso 1 1 calc R . .
Si4 Si 1.07234(6) 0.81066(4) 0.22616(4) 0.03714(17) Uani 1 1 d . . .
C23 C 1.0788(3) 0.7294(2) 0.29686(15) 0.0538(8) Uani 1 1 d . . .
H23A H 1.0048 0.7233 0.3049 0.081 Uiso 1 1 calc R . .
H23B H 1.1336 0.7452 0.3429 0.081 Uiso 1 1 calc R . .
H23C H 1.1014 0.6772 0.2798 0.081 Uiso 1 1 calc R . .
C24 C 1.2210(2) 0.8346(3) 0.22909(18) 0.0724(11) Uani 1 1 d . . .
H24A H 1.2554 0.7862 0.2138 0.109 Uiso 1 1 calc R . .
H24B H 1.2632 0.8498 0.2791 0.109 Uiso 1 1 calc R . .
H24C H 1.2221 0.8802 0.1959 0.109 Uiso 1 1 calc R . .
C25 C 1.0185(3) 0.90552(19) 0.26056(17) 0.0637(9) Uani 1 1 d . . .
H25A H 0.9411 0.8964 0.2618 0.096 Uiso 1 1 calc R . .
H25B H 1.0205 0.9515 0.2278 0.096 Uiso 1 1 calc R . .
H25C H 1.0657 0.9182 0.3100 0.096 Uiso 1 1 calc R . .

loop_
_atom_site_aniso_label
_atom_site_aniso_U_11
_atom_site_aniso_U_22
_atom_site_aniso_U_33
_atom_site_aniso_U_23
_atom_site_aniso_U_13
_atom_site_aniso_U_12
Ce1 0.02218(7) 0.01795(7) 0.02102(7) 0.00198(4) 0.00615(5) -0.00009(4)
C1 0.0299(11) 0.0223(10) 0.0199(10) -0.0002(8) 0.0036(8) -0.0018(8)
N1 0.0295(9) 0.0226(9) 0.0203(9) 0.0012(7) 0.0073(7) 0.0012(7)
N2 0.0352(10) 0.0215(9) 0.0216(9) 0.0005(7) 0.0073(8) -0.0015(8)
N3 0.0353(10) 0.0245(9) 0.0214(9) 0.0004(7) 0.0082(8) 0.0023(8)
C2 0.0469(14) 0.0216(11) 0.0355(13) -0.0010(10) 0.0087(11) 0.0067(10)
C3 0.0441(14) 0.0301(12) 0.0333(13) -0.0034(10) 0.0153(11) 0.0071(10)
C4 0.0440(13) 0.0303(12) 0.0221(11) 0.0007(9) 0.0143(10) -0.0008(10)
C5 0.0658(18) 0.0291(13) 0.0349(14) 0.0088(10) 0.0264(13) 0.0016(12)
C6 0.0480(16) 0.0572(18) 0.0378(14) 0.0017(13) 0.0234(12) -0.0057(13)
C7 0.0672(18) 0.0446(15) 0.0229(12) 0.0009(11) 0.0118(12) 0.0011(13)
C8 0.0492(14) 0.0216(11) 0.0266(11) -0.0002(9) 0.0141(10) -0.0051(10)
C9 0.0332(12) 0.0251(11) 0.0232(11) 0.0049(9) 0.0077(9) -0.0022(9)
C10 0.0358(12) 0.0298(12) 0.0194(10) 0.0038(9) 0.0070(9) 0.0061(10)
C11 0.0490(16) 0.0685(19) 0.0277(13) 0.0057(13) 0.0182(12) 0.0065(14)
C12 0.0517(15) 0.0334(13) 0.0250(12) -0.0056(10) 0.0048(11) 0.0052(12)
C13 0.0520(15) 0.0312(13) 0.0275(12) 0.0046(10) 0.0028(11) 0.0069(11)
N4 0.0253(9) 0.0243(9) 0.0289(10) -0.0006(7) 0.0095(8) -0.0023(7)
Si1 0.0230(3) 0.0376(4) 0.0348(4) -0.0048(3) 0.0075(3) -0.0017(3)
C14 0.0341(13) 0.0433(15) 0.0342(13) -0.0046(11) 0.0051(10) 0.0148(11)
C15 0.0494(17) 0.0508(18) 0.0416(16) -0.0110(13) -0.0063(13) -0.0070(13)
C16 0.0361(15) 0.065(2) 0.084(2) 0.0053(17) 0.0300(16) 0.0000(14)
Si2 0.0345(3) 0.0222(3) 0.0330(3) 0.0025(2) 0.0129(3) -0.0051(2)
C17 0.0560(17) 0.0470(16) 0.0547(18) 0.0142(14) 0.0230(14) -0.0138(14)
C18 0.073(2) 0.0266(13) 0.0532(17) -0.0069(12) 0.0227(15) -0.0056(13)
C19 0.0397(14) 0.0326(13) 0.0458(15) 0.0126(11) 0.0085(12) 0.0018(11)
N5 0.0242(9) 0.0307(10) 0.0289(10) 0.0081(8) 0.0022(8) -0.0029(8)
Si3 0.0243(3) 0.0319(3) 0.0391(4) 0.0115(3) 0.0103(3) 0.0022(3)
C20 0.0361(13) 0.0397(14) 0.0403(14) -0.0018(11) 0.0149(11) 0.0011(11)
C21 0.0405(15) 0.0453(16) 0.068(2) 0.0186(14) 0.0195(14) 0.0148(13)
C22 0.0382(14) 0.0529(17) 0.0500(17) 0.0154(13) 0.0182(13) -0.0016(12)
Si4 0.0293(3) 0.0439(4) 0.0314(4) 0.0101(3) -0.0026(3) -0.0090(3)
C23 0.0564(18) 0.0617(19) 0.0354(15) 0.0173(14) 0.0003(13) -0.0053(15)
C24 0.0374(16) 0.119(3) 0.0493(19) 0.011(2) -0.0056(14) -0.0309(19)
C25 0.069(2) 0.0497(18) 0.0533(19) -0.0121(15) -0.0140(16) -0.0106(15)

loop_
_atom_type_symbol
_atom_type_description
_atom_type_scat_dispersion_real
_atom_type_scat_dispersion_imag
_atom_type_scat_source
C C 0.0033 0.0016 'International Tables Vol C Tables 4.2.6.8 and 6.1.1.4'
H H 0.0000 0.0000 'International Tables Vol C Tables 4.2.6.8 and 6.1.1.4'
N N 0.0061 0.0033 'International Tables Vol C Tables 4.2.6.8 and 6.1.1.4'
Si Si 0.0817 0.0704 'International Tables Vol C Tables 4.2.6.8 and 6.1.1.4'
Ce Ce -0.2486 2.6331 'International Tables Vol C Tables 4.2.6.8 and 6.1.1.4'

loop_
_geom_angle_atom_site_label_1
_geom_angle_atom_site_label_2
_geom_angle_atom_site_label_3
_geom_angle
_geom_angle_site_symmetry_1
_geom_angle_site_symmetry_3
_geom_angle_publ_flag
N1 Ce1 N5 103.16(6) . . ?
N1 Ce1 N4 120.46(6) . . ?
N5 Ce1 N4 123.64(6) . . ?
N1 Ce1 C1 80.47(6) . . ?
N5 Ce1 C1 109.07(7) . . ?
N4 Ce1 C1 111.65(6) . . ?
N1 Ce1 Si3 92.56(5) . . ?
N5 Ce1 Si3 28.04(5) . . ?
N4 Ce1 Si3 111.32(5) . . ?
C1 Ce1 Si3 133.54(5) . . ?
N3 C1 N2 103.41(18) . . ?
N3 C1 Ce1 134.95(15) . . ?
N2 C1 Ce1 119.92(14) . . ?
C9 N1 C10 115.94(17) . . ?
C9 N1 Ce1 101.23(12) . . ?
C10 N1 Ce1 142.30(14) . . ?
C1 N2 C2 111.83(19) . . ?
C1 N2 C8 126.79(18) . . ?
C2 N2 C8 121.28(19) . . ?
C1 N3 C3 111.30(18) . . ?
C1 N3 C4 126.13(18) . . ?
C3 N3 C4 122.48(19) . . ?
C3 C2 N2 106.7(2) . . ?
C2 C3 N3 106.7(2) . . ?
N3 C4 C5 109.39(18) . . ?
N3 C4 C7 108.18(19) . . ?
C5 C4 C7 110.0(2) . . ?
N3 C4 C6 108.71(19) . . ?
C5 C4 C6 109.8(2) . . ?
C7 C4 C6 110.7(2) . . ?
N2 C8 C9 115.02(18) . . ?
N1 C9 C8 117.53(19) . . ?
N1 C10 C12 106.86(18) . . ?
N1 C10 C13 113.67(18) . . ?
C12 C10 C13 107.0(2) . . ?
N1 C10 C11 111.67(19) . . ?
C12 C10 C11 108.6(2) . . ?
C13 C10 C11 108.8(2) . . ?
Si1 N4 Si2 124.92(11) . . ?
Si1 N4 Ce1 116.47(9) . . ?
Si2 N4 Ce1 118.44(9) . . ?
N4 Si1 C15 113.61(12) . . ?
N4 Si1 C16 115.06(13) . . ?
C15 Si1 C16 105.73(16) . . ?
N4 Si1 C14 109.22(10) . . ?
C15 Si1 C14 107.87(12) . . ?
C16 Si1 C14 104.78(13) . . ?
N4 Si2 C18 113.65(12) . . ?
N4 Si2 C19 108.79(10) . . ?
C18 Si2 C19 108.83(14) . . ?
N4 Si2 C17 115.46(12) . . ?
C18 Si2 C17 105.27(13) . . ?
C19 Si2 C17 104.28(13) . . ?
Si3 N5 Si4 122.67(11) . . ?
Si3 N5 Ce1 110.33(9) . . ?
Si4 N5 Ce1 127.00(11) . . ?
N5 Si3 C22 113.20(12) . . ?
N5 Si3 C21 114.79(12) . . ?
C22 Si3 C21 108.88(13) . . ?
N5 Si3 C20 108.78(11) . . ?
C22 Si3 C20 104.59(13) . . ?
C21 Si3 C20 105.83(13) . . ?
N5 Si3 Ce1 41.63(6) . . ?
C22 Si3 Ce1 116.41(9) . . ?
C21 Si3 Ce1 134.44(9) . . ?
C20 Si3 Ce1 67.94(8) . . ?
N5 Si4 C24 114.64(13) . . ?
N5 Si4 C23 112.49(12) . . ?
C24 Si4 C23 106.53(15) . . ?
N5 Si4 C25 111.03(12) . . ?
C24 Si4 C25 105.34(18) . . ?
C23 Si4 C25 106.21(16) . . ?

loop_
_geom_bond_atom_site_label_1
_geom_bond_atom_site_label_2
_geom_bond_distance
_geom_bond_site_symmetry_2
_geom_bond_publ_flag
Ce1 N1 2.2781(17) . ?
Ce1 N5 2.4038(19) . ?
Ce1 N4 2.4183(18) . ?
Ce1 C1 2.670(2) . ?
Ce1 Si3 3.3932(9) . ?
C1 N3 1.360(3) . ?
C1 N2 1.360(3) . ?
N1 C9 1.457(3) . ?
N1 C10 1.474(3) . ?
N2 C2 1.373(3) . ?
N2 C8 1.471(3) . ?
N3 C3 1.384(3) . ?
N3 C4 1.490(3) . ?
C2 C3 1.341(3) . ?
C4 C5 1.521(3) . ?
C4 C7 1.526(3) . ?
C4 C6 1.530(3) . ?
C8 C9 1.533(3) . ?
C10 C12 1.525(3) . ?
C10 C13 1.533(3) . ?
C10 C11 1.536(3) . ?
N4 Si1 1.702(2) . ?
N4 Si2 1.7106(19) . ?
Si1 C15 1.875(3) . ?
Si1 C16 1.881(3) . ?
Si1 C14 1.886(3) . ?
Si2 C18 1.874(3) . ?
Si2 C19 1.877(3) . ?
Si2 C17 1.885(3) . ?
N5 Si3 1.701(2) . ?
N5 Si4 1.708(2) . ?
Si3 C22 1.875(3) . ?
Si3 C21 1.880(3) . ?
Si3 C20 1.890(3) . ?
Si4 C24 1.874(3) . ?
Si4 C23 1.874(3) . ?
Si4 C25 1.876(3) . ?
